data_4320763
loop_
_publ_author_name
'Dana S. Marlin'
'Marilyn M. Olmstead'
'Pradip K. Mascharak'

_publ_section_title
;
 Structure-Spectroscopy Correlation in Distorted Five-Coordinate Cu(II)
 Complexes: A Case Study with a Set of Closely Related Copper Complexes of
 Pyridine-2,6-dicarboxamide Ligands
;
_journal_name_full 'Inorganic Chemistry'
_journal_page_first 7003
_journal_page_last 7008
_journal_paper_doi 10.1021/ic010523n
_journal_volume 40
_journal_year 2001
_chemical_formula_sum 'C28.2 H27.8 Cl Cu N6.2 Na O6'
_chemical_formula_weight 671.55
_chemical_name_common '[Cu(dmppy)(Me2-phen)].NaClO4.1.2CH3CN.0.4toluene'
_chemical_name_systematic
;
  ?
;
_space_group_IT_number 14
_symmetry_cell_setting monoclinic
_symmetry_space_group_name_Hall '-P 2ybc'
_symmetry_space_group_name_H-M 'P 1 21/c 1'
_atom_sites_solution_hydrogens geom
_atom_sites_solution_primary direct
_atom_sites_solution_secondary difmap
_audit_creation_method SHELXL-97
_cell_angle_alpha 90.00
_cell_angle_beta 110.912(7)
_cell_angle_gamma 90.00
_cell_formula_units_Z 4
_cell_length_a 15.780(2)
_cell_length_b 15.334(2)
_cell_length_c 13.898(2)
_cell_measurement_reflns_used 8166
_cell_measurement_temperature 92(2)
_cell_measurement_theta_max 29.0
_cell_measurement_theta_min 2.1
_cell_volume 3141.4(7)
_computing_cell_refinement 'Bruker SAINT'
_computing_data_collection 'Bruker SMART'
_computing_data_reduction 'Bruker SAINT'
_computing_molecular_graphics 'SHELXTL 5, XP (Sheldrick, 1994)'
_computing_publication_material 'SHELXL-97 (Sheldrick, 1997)'
_computing_structure_refinement 'SHELXL-97 (Sheldrick, 1997)'
_computing_structure_solution 'SHELXS-97 (Sheldrick, 1990)'
_diffrn_ambient_temperature 92(2)
_diffrn_detector_area_resol_mean 0.83
_diffrn_measured_fraction_theta_full 0.999
_diffrn_measured_fraction_theta_max 0.999
_diffrn_measurement_device_type 'Bruker SMART 1000'
_diffrn_measurement_method \w
_diffrn_radiation_monochromator graphite
_diffrn_radiation_source 'normal-focus sealed tube'
_diffrn_radiation_type MoK\a
_diffrn_radiation_wavelength 0.71073
_diffrn_reflns_av_R_equivalents 0.049
_diffrn_reflns_av_sigmaI/netI 0.040
_diffrn_reflns_limit_h_max 19
_diffrn_reflns_limit_h_min -20
_diffrn_reflns_limit_k_max 19
_diffrn_reflns_limit_k_min -19
_diffrn_reflns_limit_l_max 18
_diffrn_reflns_limit_l_min -18
_diffrn_reflns_number 34789
_diffrn_reflns_theta_full 27.48
_diffrn_reflns_theta_max 27.48
_diffrn_reflns_theta_min 1.92
_exptl_absorpt_coefficient_mu 0.844
_exptl_absorpt_correction_T_max 0.9590
_exptl_absorpt_correction_T_min 0.7342
_exptl_absorpt_correction_type empirical
_exptl_absorpt_process_details 'SADABS 2.03 (Sheldrick, 2001)'
_exptl_crystal_colour blue
_exptl_crystal_density_diffrn 1.420
_exptl_crystal_density_method 'not measured'
_exptl_crystal_description plate
_exptl_crystal_F_000 1382
_exptl_crystal_size_max 0.39
_exptl_crystal_size_mid 0.28
_exptl_crystal_size_min 0.05
_refine_diff_density_max 1.429
_refine_diff_density_min -1.085
_refine_diff_density_rms 0.113
_refine_ls_extinction_method none
_refine_ls_goodness_of_fit_ref 1.065
_refine_ls_hydrogen_treatment mixed
_refine_ls_matrix_type full
_refine_ls_number_parameters 409
_refine_ls_number_reflns 7196
_refine_ls_number_restraints 24
_refine_ls_restrained_S_all 1.083
_refine_ls_R_factor_all 0.0953
_refine_ls_R_factor_gt 0.0708
_refine_ls_shift/su_max 0.015
_refine_ls_shift/su_mean 0.001
_refine_ls_structure_factor_coef Fsqd
_refine_ls_weighting_details 'calc w=1/[\s^2^(Fo^2^)+(0.1005P)^2^+8.3133P] where P=(Fo^2^+2Fc^2^)/3'
_refine_ls_weighting_scheme calc
_refine_ls_wR_factor_gt 0.1915
_refine_ls_wR_factor_ref 0.2085
_reflns_number_gt 5400
_reflns_number_total 7196
_reflns_threshold_expression >2\s(I)
_cod_data_source_file ic010523n_7.cif
_cod_data_source_block mn1220
_cod_original_sg_symbol_H-M 'P 21/c'
_cod_original_formula_sum 'C28.20 H27.80 Cl Cu N6.20 Na O6'
_cod_database_code 4320763

loop_
_symmetry_equiv_pos_as_xyz
'x, y, z'
'-x, y+1/2, -z+1/2'
'-x, -y, -z'
'x, -y-1/2, z-1/2'

loop_
_atom_site_label
_atom_site_type_symbol
_atom_site_fract_x
_atom_site_fract_y
_atom_site_fract_z
_atom_site_U_iso_or_equiv
_atom_site_adp_type
_atom_site_occupancy
_atom_site_symmetry_multiplicity
_atom_site_calc_flag
_atom_site_refinement_flags
_atom_site_disorder_assembly
_atom_site_disorder_group
Cu1 Cu 0.18423(3) 0.32392(3) 0.15851(4) 0.03095(17) Uani 1 1 d . . .
O1 O 0.04666(18) 0.09400(18) 0.0607(2) 0.0285(6) Uani 1 1 d . . .
O2 O 0.0981(3) 0.4887(2) 0.3356(3) 0.0458(9) Uani 1 1 d . A .
N1 N 0.1565(2) 0.2031(2) 0.0990(3) 0.0335(8) Uani 1 1 d . . .
N2 N 0.0782(2) 0.2960(2) 0.1909(3) 0.0303(7) Uani 1 1 d . . .
N3 N 0.1806(3) 0.4288(2) 0.2435(3) 0.0398(9) Uani 1 1 d . . .
C1 C 0.2072(3) 0.1572(4) 0.0438(5) 0.0502(13) Uani 1 1 d . . .
H1A H 0.2612 0.1911 0.0486 0.075 Uiso 1 1 calc R . .
H1B H 0.1686 0.1504 -0.0288 0.075 Uiso 1 1 calc R . .
H1C H 0.2256 0.0996 0.0747 0.075 Uiso 1 1 calc R . .
C2 C 0.0814(3) 0.1666(3) 0.0997(3) 0.0270(8) Uani 1 1 d . . .
C3 C 0.0344(3) 0.2209(3) 0.1568(3) 0.0287(8) Uani 1 1 d . . .
C4 C -0.0417(3) 0.2008(3) 0.1785(4) 0.0364(10) Uani 1 1 d . . .
H4 H -0.0736 0.1479 0.1546 0.044 Uiso 1 1 calc R . .
C5 C -0.0712(4) 0.2597(3) 0.2361(4) 0.0431(11) Uani 1 1 d . . .
H5 H -0.1245 0.2474 0.2504 0.052 Uiso 1 1 calc R . .
C6 C -0.0239(4) 0.3360(3) 0.2728(4) 0.0450(12) Uani 1 1 d . . .
H6 H -0.0429 0.3757 0.3135 0.054 Uiso 1 1 calc R . .
C7 C 0.0519(4) 0.3525(3) 0.2480(3) 0.0364(10) Uani 1 1 d . . .
C8 C 0.1141(4) 0.4309(3) 0.2800(3) 0.0380(10) Uani 1 1 d . . .
C9 C 0.2447(4) 0.5019(4) 0.2706(4) 0.0542(14) Uani 1 1 d . . .
H9A H 0.2902 0.4935 0.2385 0.081 Uiso 1 1 calc R . .
H9B H 0.2748 0.5045 0.3456 0.081 Uiso 1 1 calc R . .
H9C H 0.2119 0.5565 0.2458 0.081 Uiso 1 1 calc R . .
N4 N 0.1660(3) 0.3860(2) 0.0078(3) 0.0336(8) Uani 1 1 d . . .
N5 N 0.3140(3) 0.3362(3) 0.1675(4) 0.0437(10) Uani 1 1 d . . .
C10 C 0.0033(3) 0.3940(4) -0.0562(4) 0.0496(13) Uani 1 1 d . . .
H10A H 0.0144 0.3700 0.0126 0.074 Uiso 1 1 calc R . .
H10B H -0.0335 0.3529 -0.1084 0.074 Uiso 1 1 calc R . .
H10C H -0.0290 0.4496 -0.0636 0.074 Uiso 1 1 calc R . .
C11 C 0.0910(4) 0.4082(3) -0.0700(3) 0.0412(11) Uani 1 1 d . . .
C12 C 0.0970(5) 0.4428(3) -0.1621(4) 0.0600(17) Uani 1 1 d . . .
H12 H 0.0433 0.4592 -0.2171 0.072 Uiso 1 1 calc R . .
C13 C 0.1777(6) 0.4527(4) -0.1724(5) 0.069(2) Uani 1 1 d . . .
H13 H 0.1805 0.4755 -0.2348 0.083 Uiso 1 1 calc R . .
C14 C 0.2580(5) 0.4299(4) -0.0925(5) 0.0609(17) Uani 1 1 d . . .
C15 C 0.3483(7) 0.4381(5) -0.0936(7) 0.085(3) Uani 1 1 d . . .
H15 H 0.3563 0.4608 -0.1534 0.102 Uiso 1 1 calc R . .
C16 C 0.4201(6) 0.4152(5) -0.0147(9) 0.093(3) Uani 1 1 d . . .
H16 H 0.4785 0.4226 -0.0188 0.111 Uiso 1 1 calc R . .
C17 C 0.4132(5) 0.3794(4) 0.0771(7) 0.074(2) Uani 1 1 d . . .
C18 C 0.4880(4) 0.3535(6) 0.1659(9) 0.098(3) Uani 1 1 d . . .
H18 H 0.5481 0.3576 0.1661 0.117 Uiso 1 1 calc R . .
C19 C 0.4732(5) 0.3232(6) 0.2495(9) 0.100(3) Uani 1 1 d . . .
H19 H 0.5233 0.3076 0.3092 0.120 Uiso 1 1 calc R . .
C20 C 0.3855(4) 0.3143(4) 0.2499(6) 0.074(2) Uani 1 1 d . . .
C21 C 0.3670(5) 0.2829(6) 0.3444(6) 0.108(3) Uani 1 1 d . . .
H21A H 0.3014 0.2797 0.3284 0.161 Uiso 1 1 calc R . .
H21B H 0.3940 0.3237 0.4014 0.161 Uiso 1 1 calc R . .
H21C H 0.3938 0.2250 0.3642 0.161 Uiso 1 1 calc R . .
C22 C 0.2476(4) 0.3959(3) -0.0025(4) 0.0414(11) Uani 1 1 d . . .
C23 C 0.3263(3) 0.3697(3) 0.0837(5) 0.0474(13) Uani 1 1 d . . .
Na1 Na 0.09335(10) 0.52401(10) 0.48841(12) 0.0274(3) Uani 1 1 d . . .
Cl1 Cl 0.24198(8) 0.63443(9) 0.64150(10) 0.0467(3) Uani 1 1 d D . .
O3A O 0.3109(3) 0.6759(4) 0.6199(5) 0.0638(18) Uani 0.67 1 d PD A 1
O4A O 0.1544(3) 0.6645(3) 0.5837(4) 0.0427(12) Uani 0.67 1 d PD A 1
O5A O 0.2602(4) 0.6442(5) 0.7525(4) 0.0629(17) Uani 0.67 1 d PD A 1
O6A O 0.2439(4) 0.5402(4) 0.6255(4) 0.0537(14) Uani 0.67 1 d P A 1
O3B O 0.2238(8) 0.6288(9) 0.5257(8) 0.060(3) Uani 0.33 1 d PD A 2
O4B O 0.1652(6) 0.5951(8) 0.6501(8) 0.050(3) Uani 0.33 1 d PD A 2
O5B O 0.2254(19) 0.7283(10) 0.647(2) 0.151(9) Uiso 0.33 1 d PD A 2
O6B O 0.3308 0.6058 0.6943 0.162(10) Uiso 0.33 1 d P A 2
N6 N 0.5974(8) 0.3886(8) 0.8908(10) 0.096(3) Uiso 0.60 1 d PD B 1
C24 C 0.6719(8) 0.3754(8) 0.9394(10) 0.073(3) Uiso 0.60 1 d PD B 1
C25 C 0.7662(8) 0.3595(8) 1.0056(9) 0.058(3) Uiso 0.60 1 d PD B 1
C26 C 0.5594(9) 0.3576(8) 0.6168(10) 0.063(4) Uiso 0.40 1 d PG C 2
C27 C 0.4925(10) 0.4114(10) 0.5517(7) 0.170(14) Uiso 0.40 1 d PG C 2
C28 C 0.4406(8) 0.4634(9) 0.5913(10) 0.067(4) Uiso 0.40 1 d PG C 2
C29 C 0.4554(9) 0.4615(9) 0.6960(11) 0.117(8) Uiso 0.40 1 d PG C 2
C30 C 0.5223(10) 0.4077(10) 0.7612(8) 0.083(5) Uiso 0.40 1 d PG C 2
C31 C 0.5742(8) 0.3557(8) 0.7216(9) 0.081(5) Uiso 0.40 1 d PG C 2
C32 C 0.618(2) 0.3029(19) 0.578(2) 0.117(8) Uiso 0.40 1 d P C 2
N7 N 0.4465(13) 0.5317(13) 0.5286(15) 0.069(5) Uiso 0.30 1 d PD . 3
C34 C 0.497(2) 0.478(2) 0.536(3) 0.121(12) Uiso 0.30 1 d PD . 3
C35 C 0.564(2) 0.4098(19) 0.532(3) 0.105(10) Uiso 0.30 1 d PD . 3
N8 N 0.642(2) 0.322(2) 1.008(3) 0.138(12) Uiso 0.30 1 d PD D 4
C36 C 0.716(2) 0.343(2) 1.021(3) 0.105(10) Uiso 0.30 1 d PD D 4
C37 C 0.7822(17) 0.3704(19) 0.972(2) 0.077(8) Uiso 0.30 1 d PD D 4

loop_
_atom_site_aniso_label
_atom_site_aniso_U_11
_atom_site_aniso_U_22
_atom_site_aniso_U_33
_atom_site_aniso_U_23
_atom_site_aniso_U_13
_atom_site_aniso_U_12
Cu1 0.0275(3) 0.0330(3) 0.0273(3) -0.0046(2) 0.00374(19) -0.0013(2)
O1 0.0274(14) 0.0284(14) 0.0282(14) -0.0060(11) 0.0080(11) 0.0015(11)
O2 0.083(3) 0.0245(15) 0.0365(17) -0.0051(13) 0.0292(17) -0.0021(15)
N1 0.0261(17) 0.0378(19) 0.0346(19) -0.0087(15) 0.0082(14) 0.0018(14)
N2 0.0394(19) 0.0265(16) 0.0242(16) -0.0011(13) 0.0103(14) 0.0038(14)
N3 0.049(2) 0.0309(19) 0.036(2) -0.0084(15) 0.0111(17) -0.0071(17)
C1 0.030(2) 0.051(3) 0.073(4) -0.027(3) 0.022(2) -0.006(2)
C2 0.0239(18) 0.031(2) 0.0226(17) -0.0009(15) 0.0035(14) 0.0059(15)
C3 0.034(2) 0.0273(19) 0.0235(18) 0.0011(15) 0.0087(16) 0.0061(16)
C4 0.049(3) 0.027(2) 0.039(2) -0.0013(17) 0.023(2) 0.0014(18)
C5 0.060(3) 0.029(2) 0.054(3) -0.002(2) 0.038(3) 0.001(2)
C6 0.076(4) 0.026(2) 0.051(3) -0.0018(19) 0.044(3) 0.004(2)
C7 0.060(3) 0.0248(19) 0.029(2) -0.0019(16) 0.021(2) 0.0023(19)
C8 0.058(3) 0.028(2) 0.028(2) -0.0015(17) 0.015(2) -0.0017(19)
C9 0.063(3) 0.044(3) 0.051(3) -0.013(2) 0.014(3) -0.018(2)
N4 0.041(2) 0.0291(17) 0.0284(17) -0.0027(14) 0.0093(15) 0.0028(15)
N5 0.0253(18) 0.039(2) 0.056(3) -0.0033(18) 0.0011(17) -0.0033(15)
C10 0.043(3) 0.052(3) 0.038(3) 0.000(2) -0.004(2) 0.019(2)
C11 0.057(3) 0.028(2) 0.028(2) -0.0013(17) 0.003(2) 0.003(2)
C12 0.100(5) 0.034(3) 0.029(2) 0.003(2) 0.002(3) -0.007(3)
C13 0.129(6) 0.040(3) 0.043(3) -0.004(2) 0.035(4) -0.034(3)
C14 0.096(5) 0.042(3) 0.058(3) -0.018(3) 0.043(3) -0.031(3)
C15 0.115(7) 0.068(4) 0.107(6) -0.029(4) 0.083(6) -0.049(5)
C16 0.081(5) 0.080(5) 0.149(8) -0.051(5) 0.080(6) -0.052(5)
C17 0.056(4) 0.056(4) 0.126(6) -0.034(4) 0.054(4) -0.029(3)
C18 0.025(3) 0.092(6) 0.169(10) -0.045(6) 0.027(4) -0.020(3)
C19 0.028(3) 0.089(6) 0.155(9) 0.000(6) -0.003(4) -0.004(3)
C20 0.035(3) 0.055(4) 0.103(6) 0.009(3) -0.009(3) -0.005(2)
C21 0.062(4) 0.120(7) 0.090(6) 0.048(5) -0.035(4) -0.018(4)
C22 0.056(3) 0.028(2) 0.047(3) -0.0117(19) 0.026(2) -0.013(2)
C23 0.035(2) 0.037(3) 0.073(4) -0.019(2) 0.021(2) -0.0119(19)
Na1 0.0277(8) 0.0269(8) 0.0283(8) 0.0015(6) 0.0109(6) -0.0022(6)
Cl1 0.0348(6) 0.0616(8) 0.0454(7) -0.0116(5) 0.0165(5) -0.0182(5)
O3A 0.026(3) 0.077(4) 0.083(4) 0.022(3) 0.013(3) -0.019(3)
O4A 0.029(2) 0.051(3) 0.045(3) -0.007(2) 0.009(2) -0.004(2)
O5A 0.056(4) 0.092(5) 0.032(3) -0.014(3) 0.005(3) 0.006(3)
O6A 0.053(3) 0.049(3) 0.049(3) -0.001(3) 0.006(3) 0.003(3)
O3B 0.055(7) 0.093(9) 0.046(6) -0.006(6) 0.034(6) -0.024(6)
O4B 0.035(5) 0.069(7) 0.044(6) 0.002(5) 0.010(5) -0.020(5)

loop_
_atom_type_symbol
_atom_type_description
_atom_type_scat_dispersion_real
_atom_type_scat_dispersion_imag
_atom_type_scat_source
C C 0.0033 0.0016 'International Tables Vol C Tables 4.2.6.8 and 6.1.1.4'
H H 0.0000 0.0000 'International Tables Vol C Tables 4.2.6.8 and 6.1.1.4'
N N 0.0061 0.0033 'International Tables Vol C Tables 4.2.6.8 and 6.1.1.4'
Cu Cu 0.3201 1.2651 'International Tables Vol C Tables 4.2.6.8 and 6.1.1.4'
Cl Cl 0.1484 0.1585 'International Tables Vol C Tables 4.2.6.8 and 6.1.1.4'
Na Na 0.0362 0.0249 'International Tables Vol C Tables 4.2.6.8 and 6.1.1.4'
O O 0.0106 0.0060 'International Tables Vol C Tables 4.2.6.8 and 6.1.1.4'

loop_
_geom_angle_atom_site_label_1
_geom_angle_atom_site_label_2
_geom_angle_atom_site_label_3
_geom_angle
_geom_angle_site_symmetry_1
_geom_angle_site_symmetry_3
_geom_angle_publ_flag
N2 Cu1 N3 80.30(16) . . ?
N2 Cu1 N1 79.17(15) . . ?
N3 Cu1 N1 158.65(16) . . ?
N2 Cu1 N5 162.31(17) . . ?
N3 Cu1 N5 97.47(17) . . ?
N1 Cu1 N5 100.31(16) . . ?
N2 Cu1 N4 118.91(14) . . ?
N3 Cu1 N4 100.93(15) . . ?
N1 Cu1 N4 94.08(14) . . ?
N5 Cu1 N4 78.78(16) . . ?
C2 O1 Na1 135.5(3) . 4_565 ?
C2 O1 Na1 138.4(3) . 2_545 ?
Na1 O1 Na1 85.88(11) 4_565 2_545 ?
C8 O2 Na1 147.3(3) . . ?
C2 N1 C1 117.4(4) . . ?
C2 N1 Cu1 117.0(3) . . ?
C1 N1 Cu1 125.1(3) . . ?
C7 N2 C3 122.4(4) . . ?
C7 N2 Cu1 118.3(3) . . ?
C3 N2 Cu1 119.3(3) . . ?
C8 N3 C9 117.0(4) . . ?
C8 N3 Cu1 116.0(3) . . ?
C9 N3 Cu1 127.0(4) . . ?
O1 C2 N1 128.5(4) . . ?
O1 C2 C3 119.1(4) . . ?
N1 C2 C3 112.4(3) . . ?
N2 C3 C4 119.7(4) . . ?
N2 C3 C2 111.8(4) . . ?
C4 C3 C2 128.4(4) . . ?
C3 C4 C5 118.6(4) . . ?
C6 C5 C4 120.9(5) . . ?
C7 C6 C5 117.7(4) . . ?
N2 C7 C6 120.7(4) . . ?
N2 C7 C8 112.4(4) . . ?
C6 C7 C8 126.9(4) . . ?
O2 C8 N3 127.9(4) . . ?
O2 C8 C7 119.2(4) . . ?
N3 C8 C7 112.9(4) . . ?
C11 N4 C22 119.3(4) . . ?
C11 N4 Cu1 130.8(3) . . ?
C22 N4 Cu1 109.8(3) . . ?
C20 N5 C23 120.0(5) . . ?
C20 N5 Cu1 124.0(5) . . ?
C23 N5 Cu1 116.0(3) . . ?
N4 C11 C12 120.1(5) . . ?
N4 C11 C10 117.3(4) . . ?
C12 C11 C10 122.6(5) . . ?
C13 C12 C11 120.7(6) . . ?
C12 C13 C14 120.9(5) . . ?
C13 C14 C22 115.8(6) . . ?
C13 C14 C15 126.2(7) . . ?
C22 C14 C15 118.0(7) . . ?
C16 C15 C14 122.1(7) . . ?
C15 C16 C17 122.0(7) . . ?
C23 C17 C18 115.9(7) . . ?
C23 C17 C16 118.9(8) . . ?
C18 C17 C16 125.2(7) . . ?
C19 C18 C17 119.8(6) . . ?
C18 C19 C20 121.1(8) . . ?
N5 C20 C19 120.7(8) . . ?
N5 C20 C21 117.2(6) . . ?
C19 C20 C21 122.1(7) . . ?
N4 C22 C14 123.3(5) . . ?
N4 C22 C23 116.8(4) . . ?
C14 C22 C23 119.9(5) . . ?
N5 C23 C17 122.5(6) . . ?
N5 C23 C22 118.5(4) . . ?
C17 C23 C22 119.0(6) . . ?
O2 Na1 O1 110.47(13) . 4_566 ?
O2 Na1 O1 100.62(14) . 2 ?
O1 Na1 O1 94.12(11) 4_566 2 ?
O2 Na1 O4B 147.7(2) . . ?
O1 Na1 O4B 93.8(3) 4_566 . ?
O1 Na1 O4B 98.5(3) 2 . ?
O2 Na1 O6A 114.27(19) . . ?
O1 Na1 O6A 96.38(16) 4_566 . ?
O1 Na1 O6A 136.93(17) 2 . ?
O4B Na1 O6A 39.3(3) . . ?
O2 Na1 O3B 92.8(2) . . ?
O1 Na1 O3B 140.7(3) 4_566 . ?
O1 Na1 O3B 112.8(3) 2 . ?
O4B Na1 O3B 55.6(3) . . ?
O6A Na1 O3B 44.4(3) . . ?
O2 Na1 O4A 124.88(16) . . ?
O1 Na1 O4A 123.97(15) 4_566 . ?
O1 Na1 O4A 84.55(14) 2 . ?
O4B Na1 O4A 32.4(3) . . ?
O6A Na1 O4A 55.25(17) . . ?
O3B Na1 O4A 38.6(3) . . ?
O3A Cl1 O4B 172.5(5) . . ?
O3A Cl1 O6B 62.6(3) . . ?
O4B Cl1 O6B 123.8(5) . . ?
O3A Cl1 O4A 114.5(3) . . ?
O4B Cl1 O4A 58.9(5) . . ?
O6B Cl1 O4A 176.7(2) . . ?
O3A Cl1 O6A 111.1(4) . . ?
O4B Cl1 O6A 69.6(6) . . ?
O6B Cl1 O6A 72.4(2) . . ?
O4A Cl1 O6A 107.9(3) . . ?
O3A Cl1 O5B 74.4(11) . . ?
O4B Cl1 O5B 103.9(12) . . ?
O6B Cl1 O5B 116.3(11) . . ?
O4A Cl1 O5B 63.4(11) . . ?
O6A Cl1 O5B 171.3(11) . . ?
O3A Cl1 O5A 107.8(4) . . ?
O4B Cl1 O5A 78.8(5) . . ?
O6B Cl1 O5A 72.5(3) . . ?
O4A Cl1 O5A 110.5(3) . . ?
O6A Cl1 O5A 104.6(4) . . ?
O5B Cl1 O5A 79.3(11) . . ?
O3A Cl1 O3B 70.4(5) . . ?
O4B Cl1 O3B 102.8(6) . . ?
O6B Cl1 O3B 108.0(5) . . ?
O4A Cl1 O3B 69.0(5) . . ?
O6A Cl1 O3B 77.9(6) . . ?
O5B Cl1 O3B 98.3(12) . . ?
O5A Cl1 O3B 177.3(6) . . ?
O3A Cl1 Na1 124.9(3) . . ?
O4B Cl1 Na1 49.1(5) . . ?
O6B Cl1 Na1 124.53(8) . . ?
O4A Cl1 Na1 55.3(2) . . ?
O6A Cl1 Na1 53.1(2) . . ?
O5B Cl1 Na1 118.3(11) . . ?
O5A Cl1 Na1 126.9(3) . . ?
O3B Cl1 Na1 55.1(4) . . ?
Cl1 O4A Na1 97.6(3) . . ?
Cl1 O6A Na1 98.6(3) . . ?
Cl1 O3B Na1 94.9(5) . . ?
Cl1 O4B Na1 104.6(6) . . ?
N6 C24 C25 177.4(15) . . ?
C27 C26 C31 120.0 . . ?
C27 C26 C32 121.8(14) . . ?
C31 C26 C32 118.2(14) . . ?
C26 C27 C28 120.0 . . ?
C29 C28 C27 120.0 . . ?
C28 C29 C30 120.0 . . ?
C29 C30 C31 120.0 . . ?
C30 C31 C26 120.0 . . ?
C34 N7 C35 121(3) . 3_666 ?
C34 N7 C34 54(3) . 3_666 ?
C35 N7 C34 66.9(16) 3_666 3_666 ?
N7 C34 C34 77(3) . 3_666 ?
N7 C34 N7 126(3) . 3_666 ?
C34 C34 N7 48.6(19) 3_666 3_666 ?
N7 C34 C35 173(4) . . ?
C34 C34 C35 97(3) 3_666 . ?
N7 C34 C35 48.0(18) 3_666 . ?
N7 C34 C35 30.4(18) . 3_666 ?
C34 C34 C35 46.7(18) 3_666 3_666 ?
N7 C34 C35 95(2) 3_666 3_666 ?
C35 C34 C35 143(2) . 3_666 ?
N7 C35 C34 65(2) 3_666 . ?
N7 C35 C34 28.4(15) 3_666 3_666 ?
C34 C35 C34 37(2) . 3_666 ?
N8 C36 C37 146(3) . . ?

loop_
_geom_bond_atom_site_label_1
_geom_bond_atom_site_label_2
_geom_bond_distance
_geom_bond_site_symmetry_2
_geom_bond_publ_flag
Cu1 N2 1.929(4) . ?
Cu1 N3 2.008(4) . ?
Cu1 N1 2.013(4) . ?
Cu1 N5 2.016(4) . ?
Cu1 N4 2.224(4) . ?
O1 C2 1.273(5) . ?
O1 Na1 2.314(3) 4_565 ?
O1 Na1 2.329(3) 2_545 ?
O2 C8 1.261(5) . ?
O2 Na1 2.218(3) . ?
N1 C2 1.313(5) . ?
N1 C1 1.470(6) . ?
N2 C7 1.337(5) . ?
N2 C3 1.340(5) . ?
N3 C8 1.319(6) . ?
N3 C9 1.466(6) . ?
C2 C3 1.515(5) . ?
C3 C4 1.374(6) . ?
C4 C5 1.393(6) . ?
C5 C6 1.384(7) . ?
C6 C7 1.380(7) . ?
C7 C8 1.515(6) . ?
N4 C11 1.332(6) . ?
N4 C22 1.355(6) . ?
N5 C20 1.333(7) . ?
N5 C23 1.349(7) . ?
C10 C11 1.479(8) . ?
C11 C12 1.421(7) . ?
C12 C13 1.340(10) . ?
C13 C14 1.399(10) . ?
C14 C22 1.417(7) . ?
C14 C15 1.435(10) . ?
C15 C16 1.313(13) . ?
C16 C17 1.428(13) . ?
C17 C23 1.414(7) . ?
C17 C18 1.427(13) . ?
C18 C19 1.348(14) . ?
C19 C20 1.392(11) . ?
C20 C21 1.521(12) . ?
C22 C23 1.440(8) . ?
Na1 O1 2.314(3) 4_566 ?
Na1 O1 2.329(3) 2 ?
Na1 O4B 2.388(11) . ?
Na1 O6A 2.471(6) . ?
Na1 O3B 2.515(11) . ?
Na1 O4A 2.532(5) . ?
Cl1 O3A 1.382(5) . ?
Cl1 O4B 1.395(8) . ?
Cl1 O6B 1.4006(13) . ?
Cl1 O4A 1.406(5) . ?
Cl1 O6A 1.464(6) . ?
Cl1 O5B 1.471(14) . ?
Cl1 O5A 1.472(5) . ?
Cl1 O3B 1.533(9) . ?
N6 C24 1.146(14) . ?
C24 C25 1.463(15) . ?
C26 C27 1.3900 . ?
C26 C31 1.3900 . ?
C26 C32 1.48(3) . ?
C27 C28 1.3900 . ?
C28 C29 1.3900 . ?
C29 C30 1.3900 . ?
C30 C31 1.3900 . ?
N7 C34 1.13(2) . ?
N7 C35 1.21(4) 3_666 ?
N7 C34 1.47(4) 3_666 ?
C34 C34 1.23(7) 3_666 ?
C34 N7 1.47(4) 3_666 ?
C34 C35 1.49(2) . ?
C34 C35 2.04(4) 3_666 ?
C35 N7 1.21(4) 3_666 ?
C35 C34 2.04(4) 3_666 ?
N8 C36 1.16(2) . ?
C36 C37 1.49(2) . ?
